data_4113554
loop_
_publ_author_name
'Tomoaki Hamada'
'Kei Manabe'
'Shunpei Ishikawa'
'Satoshi Nagayama'
'Motoo Shiro'
'Sh\=u Kobayashi'

_publ_section_title
;
 Catalytic Asymmetric Aldol Reactions in Aqueous Media Using Chiral
 Bis-pyridino-18-crown-6-Rare Earth Metal Triflate Complexes
;
_journal_name_full 'Journal of the American Chemical Society'
_journal_page_first 2989
_journal_page_last 2996
_journal_paper_doi 10.1021/ja028698z
_journal_volume 125
_journal_year 2003
_chemical_formula_sum 'C22 H30 Ce1.33 N6 O16'
_chemical_formula_weight 820.87
_space_group_IT_number 146
_symmetry_cell_setting trigonal
_symmetry_Int_Tables_number 146
_symmetry_space_group_name_Hall 'R 3'
_symmetry_space_group_name_H-M 'R 3 :H'
_cell_angle_alpha 90
_cell_angle_beta 90
_cell_angle_gamma 120
_cell_formula_units_Z 9
_cell_length_a 27.433(3)
_cell_length_b 27.439(5)
_cell_length_c 10.784(4)
_cell_measurement_reflns_used 21
_cell_measurement_temperature 123.2
_cell_measurement_theta_max 26.4
_cell_measurement_theta_min 12.2
_cell_volume 7030(3)
_computing_cell_refinement PROCESS-AUTO
_computing_data_collection PROCESS-AUTO
_computing_data_reduction 'teXsan Ver. 1.10'
_computing_publication_material 'teXsan Ver. 1.10'
_computing_structure_refinement 'teXsan Ver. 1.10'
_computing_structure_solution SAPI91
_diffrn_measured_fraction_theta_full 1.7832
_diffrn_measured_fraction_theta_max 1.7832
_diffrn_measurement_device_type 'Rigaku RAXIS-RAPID Imaging Plate'
_diffrn_measurement_method \w
_diffrn_radiation_type 'Mo K\a'
_diffrn_radiation_wavelength 0.7107
_diffrn_reflns_av_R_equivalents 0.043
_diffrn_reflns_limit_h_max 39
_diffrn_reflns_limit_h_min 0
_diffrn_reflns_limit_k_max 33
_diffrn_reflns_limit_k_min -33
_diffrn_reflns_limit_l_max 15
_diffrn_reflns_limit_l_min 0
_diffrn_reflns_number 23179
_diffrn_reflns_theta_full 30.50
_diffrn_reflns_theta_max 30.50
_exptl_absorpt_coefficient_mu 2.006
_exptl_absorpt_correction_T_max 0.905
_exptl_absorpt_correction_T_min 0.905
_exptl_absorpt_correction_type multi-scan
_exptl_absorpt_process_details '(Higashi, 1995)'
_exptl_crystal_colour colorless
_exptl_crystal_density_diffrn 1.745
_exptl_crystal_description block
_exptl_crystal_size_max 0.050
_exptl_crystal_size_mid 0.050
_exptl_crystal_size_min 0.050
_refine_diff_density_max 3.27
_refine_diff_density_min -8.16
_refine_ls_extinction_method none
_refine_ls_goodness_of_fit_ref 1.016
_refine_ls_hydrogen_treatment noref
_refine_ls_number_parameters 408
_refine_ls_number_reflns 4757
_refine_ls_R_factor_gt 0.0386
_refine_ls_shift/su_max 0.0410
_refine_ls_structure_factor_coef Fsqd
_refine_ls_weighting_details 'w = 1/[\s^2^(Fo^2^) + (0.12600(Max(Fo^2^,0) + 2Fc^2^)/3)^2^]'
_refine_ls_weighting_scheme calc
_refine_ls_wR_factor_ref 0.1690
_reflns_number_gt 3688
_reflns_number_total 8510
_reflns_threshold_expression F^2^>2.0\s(F^2^)
_cod_data_source_file ja028698zsi20030105_093047_1.cif
_cod_data_source_block 001013TH
_cod_original_cell_volume 7028(3)
_cod_original_sg_symbol_H-M 'R 3 '
_cod_original_formula_sum 'C22 H30 Ce1.33 N6 O16 '
_cod_database_code 4113554

loop_
_symmetry_equiv_pos_as_xyz
x,y,z
-y,x-y,z
-x+y,-x,z
2/3+x,1/3+y,1/3+z
2/3-y,1/3+x-y,1/3+z
2/3-x+y,1/3-x,1/3+z
1/3+x,2/3+y,2/3+z
1/3-y,2/3+x-y,2/3+z
1/3-x+y,2/3-x,2/3+z

loop_
_atom_site_label
_atom_site_type_symbol
_atom_site_fract_x
_atom_site_fract_y
_atom_site_fract_z
_atom_site_U_iso_or_equiv
_atom_site_adp_type
_atom_site_occupancy
_atom_site_calc_flag
_atom_site_refinement_flags
Ce(1) Ce 0.50187(1) 0.00114(1) 0.0013 0.01591(9) Uani 1.00 d .
Ce(2) Ce 0.0000 0.0000 0.00002(6) 0.01706(9) Uani 1.00 d SP
O(1) O 0.5526(2) 0.1081(2) 0.0166(6) 0.0197(9) Uani 1.00 d .
O(2) O 0.6091(2) 0.0545(2) 0.0175(6) 0.0210(9) Uani 1.00 d .
O(3) O 0.4491(2) -0.0973(2) -0.1001(6) 0.0225(10) Uani 1.00 d .
O(4) O 0.3970(2) -0.0598(2) 0.0354(6) 0.0226(10) Uani 1.00 d .
O(5) O 0.5262(2) -0.0474(2) 0.1789(6) 0.027(1) Uani 1.00 d .
O(6) O 0.4919(2) 0.0051(2) 0.2369(7) 0.029(1) Uani 1.00 d .
O(7) O 0.5118(2) -0.0408(2) 0.3761(6) 0.031(1) Uani 1.00 d .
O(8) O 0.4606(2) 0.0323(2) -0.1727(6) 0.032(1) Uani 1.00 d .
O(9) O 0.5233(2) 0.0120(2) -0.2338(6) 0.026(1) Uani 1.00 d .
O(10) O 0.4871(2) 0.0455(2) -0.3665(6) 0.028(1) Uani 1.00 d .
O(11) O 0.0629(2) 0.0606(2) -0.1874(7) 0.028(1) Uani 1.00 d .
O(12) O 0.0285(2) 0.1036(2) -0.0801(7) 0.026(1) Uani 1.00 d .
O(13) O 0.0806(3) 0.1442(3) -0.2444(8) 0.056(2) Uani 1.00 d .
O(14) O -0.0758(2) 0.0273(2) 0.0715(7) 0.028(1) Uani 1.00 d .
O(15) O 0.0006(2) 0.0632(2) 0.1796(7) 0.028(1) Uani 1.00 d .
O(16) O -0.0651(2) 0.0828(2) 0.2261(7) 0.044(1) Uani 1.00 d .
N(1) N 0.4458(2) 0.0514(2) 0.0798(7) 0.018(1) Uani 1.00 d .
N(2) N 0.5594(2) -0.0489(2) -0.0716(7) 0.022(1) Uani 1.00 d .
N(3) N 0.5101(2) -0.0282(2) 0.2683(7) 0.022(1) Uani 1.00 d .
N(4) N 0.4907(2) 0.0310(2) -0.2628(7) 0.021(1) Uani 1.00 d .
N(5) N -0.0471(2) 0.0583(2) 0.1608(7) 0.027(1) Uani 1.00 d .
N(6) N 0.0577(2) 0.1041(2) -0.1719(8) 0.028(1) Uani 1.00 d .
C(1) C 0.3905(2) 0.0192(2) 0.1071(7) 0.023(1) Uani 1.00 d .
C(2) C 0.3567(2) 0.0432(3) 0.1338(8) 0.026(1) Uani 1.00 d .
C(3) C 0.3813(3) 0.1009(3) 0.1366(8) 0.029(2) Uani 1.00 d .
C(4) C 0.4381(2) 0.1338(2) 0.1117(7) 0.023(1) Uani 1.00 d .
C(5) C 0.4690(2) 0.1073(2) 0.0831(7) 0.020(1) Uani 1.00 d .
C(6) C 0.5306(2) 0.1427(2) 0.0598(8) 0.026(1) Uani 1.00 d .
C(7) C 0.6128(2) 0.1418(2) -0.0121(7) 0.022(1) Uani 1.00 d .
C(8) C 0.6224(3) 0.1457(3) -0.1498(8) 0.029(1) Uani 1.00 d .
C(9) C 0.6406(3) 0.1139(2) 0.0566(8) 0.023(1) Uani 1.00 d .
C(10) C 0.6384(3) 0.1174(3) 0.1967(8) 0.032(2) Uani 1.00 d .
C(11) C 0.6397(3) 0.0257(3) 0.0389(8) 0.026(1) Uani 1.00 d .
C(12) C 0.6120(2) -0.0295(2) -0.0307(7) 0.020(1) Uani 1.00 d .
C(13) C 0.6404(3) -0.0589(3) -0.0455(8) 0.026(1) Uani 1.00 d .
C(14) C 0.6136(3) -0.1098(3) -0.1094(8) 0.029(2) Uani 1.00 d .
C(15) C 0.5595(3) -0.1301(3) -0.1534(7) 0.025(1) Uani 1.00 d .
C(16) C 0.5338(2) -0.0980(2) -0.1336(7) 0.021(1) Uani 1.00 d .
C(17) C 0.4760(3) -0.1178(3) -0.1831(8) 0.027(1) Uani 1.00 d .
C(18) C 0.3877(2) -0.1312(2) -0.1035(8) 0.026(1) Uani 1.00 d .
C(19) C 0.3641(3) -0.1161(3) -0.2146(9) 0.034(2) Uani 1.00 d .
C(20) C 0.3691(3) -0.1208(2) 0.0210(9) 0.030(2) Uani 1.00 d .
C(21) C 0.3840(3) -0.1471(3) 0.1283(9) 0.037(2) Uani 1.00 d .
C(22) C 0.3659(3) -0.0426(3) 0.1127(8) 0.031(2) Uani 1.00 d .
H(2) H 0.3176 0.0199 0.1493 0.0315 Uiso 1.00 calc .
H(3) H 0.3595 0.1179 0.1551 0.0347 Uiso 1.00 calc .
H(4) H 0.4558 0.1737 0.1137 0.0272 Uiso 1.00 calc .
H(6a) H 0.5491 0.1609 0.1341 0.0315 Uiso 1.00 calc .
H(6b) H 0.5368 0.1701 -0.0017 0.0315 Uiso 1.00 calc .
H(7) H 0.6268 0.1787 0.0199 0.0266 Uiso 1.00 calc .
H(8a) H 0.6053 0.1089 -0.1845 0.0344 Uiso 1.00 calc .
H(8b) H 0.6063 0.1660 -0.1864 0.0344 Uiso 1.00 calc .
H(8c) H 0.6617 0.1648 -0.1664 0.0344 Uiso 1.00 calc .
H(9) H 0.6787 0.1300 0.0305 0.0279 Uiso 1.00 calc .
H(10a) H 0.6637 0.1549 0.2226 0.0383 Uiso 1.00 calc .
H(10b) H 0.6013 0.1071 0.2213 0.0383 Uiso 1.00 calc .
H(10c) H 0.6489 0.0926 0.2332 0.0383 Uiso 1.00 calc .
H(11a) H 0.6773 0.0483 0.0104 0.0316 Uiso 1.00 calc .
H(11b) H 0.6399 0.0187 0.1248 0.0316 Uiso 1.00 calc .
H(13) H 0.6772 -0.0448 -0.0132 0.0311 Uiso 1.00 calc .
H(14) H 0.6324 -0.1305 -0.1230 0.0352 Uiso 1.00 calc .
H(15) H 0.5403 -0.1651 -0.1964 0.0305 Uiso 1.00 calc .
H(17a) H 0.4553 -0.1577 -0.1863 0.0320 Uiso 1.00 calc .
H(17b) H 0.4782 -0.1032 -0.2644 0.0320 Uiso 1.00 calc .
H(18) H 0.3772 -0.1698 -0.1094 0.0310 Uiso 1.00 calc .
H(19a) H 0.3298 -0.1480 -0.2400 0.0412 Uiso 1.00 calc .
H(19b) H 0.3574 -0.0864 -0.1931 0.0412 Uiso 1.00 calc .
H(19c) H 0.3904 -0.1043 -0.2810 0.0412 Uiso 1.00 calc .
H(20) H 0.3295 -0.1357 0.0193 0.0358 Uiso 1.00 calc .
H(21a) H 0.3781 -0.1335 0.2043 0.0450 Uiso 1.00 calc .
H(21b) H 0.3609 -0.1869 0.1247 0.0450 Uiso 1.00 calc .
H(21c) H 0.4224 -0.1372 0.1217 0.0450 Uiso 1.00 calc .
H(22a) H 0.3279 -0.0603 0.0846 0.0366 Uiso 1.00 calc .
H(22b) H 0.3669 -0.0534 0.1955 0.0366 Uiso 1.00 calc .
O(11*) O -0.0606(2) 0.0022(2) -0.1874(7) 0.028(1) Uani 1.00 d .
O(11') O -0.0022(2) -0.0629(2) -0.1874(7) 0.028(1) Uani 1.00 d .
O(12*) O -0.1036(2) -0.0751(2) -0.0801(7) 0.026(1) Uani 1.00 d .
O(12') O 0.0751(2) -0.0285(2) -0.0801(7) 0.026(1) Uani 1.00 d .
O(14*) O -0.0273(2) -0.1031(2) 0.0715(7) 0.028(1) Uani 1.00 d .
O(14') O 0.1031(2) 0.0758(2) 0.0715(7) 0.028(1) Uani 1.00 d .
O(15*) O -0.0632(2) -0.0626(2) 0.1796(7) 0.028(1) Uani 1.00 d .
O(15') O 0.0626(2) -0.0006(2) 0.1796(7) 0.028(1) Uani 1.00 d .
N(6*) N -0.1041(2) -0.0464(2) -0.1719(8) 0.028(1) Uani 1.00 d .
N(6') N 0.0464(2) -0.0577(2) -0.1719(8) 0.028(1) Uani 1.00 d .
N(5*) N -0.0583(2) -0.1054(2) 0.1608(7) 0.027(1) Uani 1.00 d .
N(5') N 0.1054(2) 0.0471(2) 0.1608(7) 0.027(1) Uani 1.00 d .
O(13*) O -0.1442(3) -0.0636(3) -0.2444(8) 0.056(2) Uani 1.00 d .
O(13') O 0.0636(3) -0.0806(3) -0.2444(8) 0.056(2) Uani 1.00 d .
O(16*) O -0.0828(2) -0.1479(2) 0.2261(7) 0.044(1) Uani 1.00 d .
O(16') O 0.1479(2) 0.0651(2) 0.2261(7) 0.044(1) Uani 1.00 d .

loop_
_atom_site_aniso_label
_atom_site_aniso_U_11
_atom_site_aniso_U_22
_atom_site_aniso_U_33
_atom_site_aniso_U_12
_atom_site_aniso_U_13
_atom_site_aniso_U_23
Ce(1) 0.0137(2) 0.0141(2) 0.0201(2) 0.00716(8) 0.0000(3) -0.0004(2)
Ce(2) 0.0137(2) 0.0137 0.0237(3) 0.0069 0.0000 0.0000
O(1) 0.015(2) 0.015(2) 0.029(2) 0.007(1) 0.002(2) 0.000(2)
O(2) 0.014(2) 0.021(2) 0.030(2) 0.010(1) -0.007(2) -0.005(2)
O(3) 0.020(2) 0.022(2) 0.026(2) 0.010(2) 0.001(2) -0.005(2)
O(4) 0.018(2) 0.015(2) 0.029(2) 0.004(2) 0.006(2) -0.001(2)
O(5) 0.035(2) 0.031(2) 0.024(2) 0.023(2) 0.005(2) 0.002(2)
O(6) 0.039(3) 0.032(3) 0.027(3) 0.026(3) 0.000(2) 0.003(2)
O(7) 0.043(3) 0.040(2) 0.019(2) 0.027(2) -0.003(2) 0.002(2)
O(8) 0.036(2) 0.051(3) 0.025(2) 0.034(2) 0.006(2) 0.005(2)
O(9) 0.027(2) 0.030(2) 0.029(2) 0.020(2) 0.006(2) 0.008(2)
O(10) 0.033(2) 0.033(2) 0.020(2) 0.018(2) -0.006(2) 0.002(2)
O(11) 0.026(2) 0.024(2) 0.037(2) 0.015(2) 0.007(2) 0.004(2)
O(12) 0.022(2) 0.024(2) 0.035(2) 0.013(2) 0.007(2) 0.003(2)
O(13) 0.054(3) 0.048(3) 0.083(4) 0.038(3) 0.040(3) 0.042(3)
O(14) 0.021(2) 0.023(2) 0.038(3) 0.010(2) -0.001(2) -0.006(2)
O(15) 0.024(2) 0.027(2) 0.035(2) 0.014(2) -0.002(2) -0.008(2)
O(16) 0.030(2) 0.042(3) 0.059(3) 0.019(2) 0.009(2) -0.019(3)
N(1) 0.018(2) 0.018(2) 0.017(2) 0.008(2) -0.001(2) -0.001(2)
N(2) 0.019(2) 0.023(2) 0.026(3) 0.013(2) 0.004(2) 0.004(2)
N(3) 0.022(2) 0.025(2) 0.021(2) 0.015(2) 0.001(2) 0.000(2)
N(4) 0.020(2) 0.018(2) 0.024(2) 0.009(2) -0.005(2) -0.002(2)
N(5) 0.023(2) 0.026(2) 0.034(3) 0.013(2) 0.003(2) -0.002(2)
N(6) 0.020(2) 0.024(2) 0.043(3) 0.013(2) 0.004(2) 0.008(2)
C(1) 0.020(3) 0.017(2) 0.027(3) 0.006(2) 0.001(2) 0.003(2)
C(2) 0.017(2) 0.024(3) 0.036(3) 0.010(2) 0.008(2) 0.003(2)
C(3) 0.030(3) 0.029(3) 0.037(3) 0.021(3) 0.009(3) 0.002(3)
C(4) 0.024(3) 0.021(2) 0.026(3) 0.014(2) 0.003(2) -0.003(2)
C(5) 0.021(2) 0.017(2) 0.025(3) 0.011(2) 0.000(2) -0.001(2)
C(6) 0.020(3) 0.017(2) 0.043(4) 0.010(2) -0.001(3) -0.001(2)
C(7) 0.013(2) 0.016(2) 0.030(3) 0.002(2) -0.001(2) -0.001(2)
C(8) 0.023(3) 0.025(3) 0.033(3) 0.008(2) 0.001(2) 0.006(2)
C(9) 0.020(3) 0.021(3) 0.025(3) 0.008(2) -0.005(2) -0.002(2)
C(10) 0.040(4) 0.030(3) 0.029(3) 0.021(3) -0.008(3) -0.004(3)
C(11) 0.023(3) 0.028(3) 0.029(3) 0.014(2) -0.001(2) 0.000(2)
C(12) 0.015(2) 0.024(3) 0.024(3) 0.013(2) 0.002(2) 0.003(2)
C(13) 0.028(3) 0.029(3) 0.030(3) 0.021(3) 0.010(2) 0.010(2)
C(14) 0.038(3) 0.031(3) 0.032(3) 0.027(3) 0.012(3) 0.012(3)
C(15) 0.034(3) 0.023(3) 0.027(3) 0.020(2) 0.008(2) 0.004(2)
C(16) 0.024(3) 0.019(2) 0.023(3) 0.013(2) 0.005(2) 0.002(2)
C(17) 0.027(3) 0.025(3) 0.030(3) 0.015(2) 0.005(2) -0.008(2)
C(18) 0.018(2) 0.018(2) 0.037(3) 0.006(2) -0.002(2) -0.005(2)
C(19) 0.032(3) 0.037(3) 0.036(3) 0.019(3) -0.012(3) -0.006(3)
C(20) 0.022(3) 0.015(2) 0.049(4) 0.007(2) 0.001(3) -0.002(3)
C(21) 0.041(4) 0.020(3) 0.043(4) 0.009(3) 0.014(3) 0.010(3)
C(22) 0.025(3) 0.018(3) 0.046(4) 0.010(2) 0.018(3) 0.005(3)
O(11*) 0.024(2) 0.019(2) 0.037(2) 0.008(2) -0.004(2) 0.003(2)
O(11') 0.019(2) 0.026(2) 0.037(2) 0.011(2) -0.003(2) -0.007(2)
O(12*) 0.024(2) 0.021(2) 0.035(2) 0.012(2) -0.003(2) 0.004(2)
O(12') 0.021(2) 0.022(2) 0.035(2) 0.009(2) -0.004(2) -0.007(2)
O(14*) 0.023(2) 0.024(2) 0.038(3) 0.013(2) 0.006(2) 0.004(2)
O(14') 0.024(2) 0.021(2) 0.038(3) 0.011(2) -0.004(2) 0.001(2)
O(15*) 0.027(2) 0.022(2) 0.035(2) 0.013(2) 0.008(2) 0.006(2)
O(15') 0.022(2) 0.024(2) 0.035(2) 0.009(2) -0.006(2) 0.002(2)
N(6*) 0.024(2) 0.018(2) 0.043(3) 0.011(2) -0.008(2) -0.004(2)
N(6') 0.018(2) 0.020(2) 0.043(3) 0.007(2) 0.004(2) -0.004(2)
N(5*) 0.026(2) 0.023(2) 0.034(3) 0.013(2) 0.002(2) 0.005(2)
N(5') 0.023(2) 0.023(2) 0.034(3) 0.010(2) -0.005(2) -0.003(2)
O(13*) 0.048(3) 0.026(3) 0.083(4) 0.010(3) -0.042(3) -0.003(3)
O(13') 0.026(3) 0.054(3) 0.083(4) 0.016(3) 0.003(3) -0.040(3)
O(16*) 0.042(2) 0.035(3) 0.059(3) 0.023(2) 0.019(2) 0.028(3)
O(16') 0.035(2) 0.030(3) 0.059(3) 0.012(2) -0.028(2) -0.009(3)

loop_
_atom_type_symbol
_atom_type_description
_atom_type_scat_dispersion_real
_atom_type_scat_dispersion_imag
_atom_type_scat_source
C C 0.003 0.002
;International Tables for Crystallography
(1992, Vol. C, Tables 4.2.6.8 and 6.1.1.1)
;
H H 0.000 0.000
;International Tables for Crystallography
(1992, Vol. C, Table 6.1.1.2)
;
Ce Ce -0.249 2.633
;International Tables for Crystallography
(1992, Vol. C, Tables 4.2.6.8 and 6.1.1.1)
;
N N 0.006 0.003
;International Tables for Crystallography
(1992, Vol. C, Tables 4.2.6.8 and 6.1.1.1)
;
O O 0.011 0.006
;International Tables for Crystallography
(1992, Vol. C, Tables 4.2.6.8 and 6.1.1.1)
;
